data_7062255
loop_
_publ_author_name
'Chandra, Anushri'
'Dhibar, Papu'
'Dutta, Pragna'
'Paul, Piyali'
'Bhattacharya, Samaresh'

_publ_section_title
;
 N-(Aryl)pyrrole-2-aldimine complexes of ruthenium: synthesis, structure,
 and spectral and electrochemical properties
;
_journal_issue 7
_journal_name_full 'New Journal of Chemistry'
_journal_page_first 3492
_journal_page_last 3501
_journal_paper_doi 10.1039/D2NJ05295D
_journal_volume 47
_journal_year 2023
_chemical_formula_moiety 'C28 H34 N4 O2 Ru S2'
_chemical_formula_sum 'C28 H34 N4 O2 Ru S2'
_chemical_formula_weight 623.78
_space_group_crystal_system monoclinic
_space_group_IT_number 14
_space_group_name_Hall '-P 2ybc'
_space_group_name_H-M_alt 'P 1 21/c 1'
_symmetry_Int_Tables_number 14
_audit_creation_date 2022-12-29
_audit_creation_method
;
Olex2 1.5
(compiled 2022.04.07 svn.rca3783a0 for OlexSys, GUI svn.r6498)
;
_audit_update_record
;
2023-01-02 deposited with the CCDC.	2023-01-05 downloaded from the CCDC.
;
_cell_angle_alpha 90
_cell_angle_beta 101.252(3)
_cell_angle_gamma 90
_cell_formula_units_Z 4
_cell_length_a 9.9413(11)
_cell_length_b 21.144(2)
_cell_length_c 13.6997(14)
_cell_measurement_reflns_used 1348
_cell_measurement_temperature 273(2)
_cell_measurement_theta_max 27.23
_cell_measurement_theta_min 1.80
_cell_volume 2824.3(5)
_computing_data_collection 'Bruker APEX-III SMART CCD'
_computing_molecular_graphics 'Olex2 1.5 (Dolomanov et al., 2009)'
_computing_publication_material 'Olex2 1.5 (Dolomanov et al., 2009)'
_computing_structure_refinement 'olex2.refine 1.5 (Bourhis et al., 2015)'
_computing_structure_solution 'SHELXT 2014/5 (Sheldrick, 2014)'
_diffrn_ambient_temperature 273.15
_diffrn_measured_fraction_theta_full 0.9980
_diffrn_measured_fraction_theta_max 0.9935
_diffrn_measurement_device_type CCD
_diffrn_radiation_type 'Mo K\a'
_diffrn_radiation_wavelength 0.71073
_diffrn_reflns_av_R_equivalents 0.0543
_diffrn_reflns_av_unetI/netI 0.0201
_diffrn_reflns_Laue_measured_fraction_full 0.9980
_diffrn_reflns_Laue_measured_fraction_max 0.9935
_diffrn_reflns_limit_h_max 12
_diffrn_reflns_limit_h_min -12
_diffrn_reflns_limit_k_max 27
_diffrn_reflns_limit_k_min -27
_diffrn_reflns_limit_l_max 17
_diffrn_reflns_limit_l_min -17
_diffrn_reflns_number 86752
_diffrn_reflns_point_group_measured_fraction_full 0.9980
_diffrn_reflns_point_group_measured_fraction_max 0.9935
_diffrn_reflns_theta_full 25.2417
_diffrn_reflns_theta_max 27.23
_diffrn_reflns_theta_min 1.80
_exptl_absorpt_coefficient_mu 0.735
_exptl_crystal_colour yellow
_exptl_crystal_density_diffrn 1.467
_exptl_crystal_description block
_exptl_crystal_F_000 1284.655
_exptl_crystal_size_max 0.42
_exptl_crystal_size_mid 0.38
_exptl_crystal_size_min 0.24
_refine_diff_density_max 0.6054
_refine_diff_density_min -0.4664
_refine_diff_density_rms 0.0768
_refine_ls_d_res_high 0.7767
_refine_ls_d_res_low 11.3404
_refine_ls_goodness_of_fit_ref 1.0845
_refine_ls_hydrogen_treatment constr
_refine_ls_matrix_type full
_refine_ls_number_constraints 56
_refine_ls_number_parameters 340
_refine_ls_number_reflns 6273
_refine_ls_number_restraints 0
_refine_ls_restrained_S_all 1.0845
_refine_ls_R_factor_all 0.0364
_refine_ls_R_factor_gt 0.0298
_refine_ls_shift/su_max -0.0020
_refine_ls_shift/su_mean 0.0000
_refine_ls_structure_factor_coef Fsqd
_refine_ls_weighting_details 'w=1/[\s^2^(Fo^2^)+(0.0366P)^2^+2.2216P] where P=(Fo^2^+2Fc^2^)/3'
_refine_ls_weighting_scheme calc
_refine_ls_wR_factor_gt 0.0740
_refine_ls_wR_factor_ref 0.0829
_reflns_Friedel_coverage 0.0
_reflns_limit_h_max 12
_reflns_limit_h_min -12
_reflns_limit_k_max 27
_reflns_limit_k_min 0
_reflns_limit_l_max 17
_reflns_limit_l_min 0
_reflns_number_gt 5539
_reflns_number_total 6273
_reflns_threshold_expression I>=2u(I)
_cod_data_source_file d2nj05295d2.cif
_cod_data_source_block SB_ACRD18_0m_a
_cod_depositor_comments 'Adding full bibliography for 7062252--7062255.cif.'
_cod_original_sg_symbol_H-M 'P 21/c'
_cod_database_code 7062255
_olex2_refinement_description
;
1. Fixed Uiso
 At 1.2 times of:
  All C(H) groups
 At 1.5 times of:
  All C(H,H,H) groups
2.a Aromatic/amide H refined with riding coordinates:
 C1(H1), C2(H2), C3(H3), C5(H5), C7(H7), C8(H8), C10(H10), C11(H11), C17(H17),
 C13(H13), C14(H14), C15(H15), C19(H19), C20(H20), C22(H22), C23(H23)
2.b Idealised Me refined as rotating group:
 C12(H12a,H12b,H12c), C24(H24a,H24b,H24c), C27(H27a,H27b,H27c), C28(H28a,H28b,
 H28c), C25(H25a,H25b,H25c), C26(H26a,H26b,H26c)
;
_olex2_submission_special_instructions 'No special instructions were received'

loop_
_space_group_symop_id
_space_group_symop_operation_xyz
1 x,y,z
2 -x,y+1/2,-z+1/2
3 -x,-y,-z
4 x,-y-1/2,z-1/2

loop_
_atom_site_label
_atom_site_type_symbol
_atom_site_fract_x
_atom_site_fract_y
_atom_site_fract_z
_atom_site_U_iso_or_equiv
_atom_site_adp_type
_atom_site_occupancy
_atom_site_refinement_flags_posn
Ru1 Ru 0.687411(17) 0.612153(8) 0.277024(12) 0.03156(7) Uani 1.000000 .
S2 S 0.74578(7) 0.51386(3) 0.24010(5) 0.04450(15) Uani 1.000000 .
S1 S 0.76534(6) 0.65350(3) 0.14733(4) 0.03981(13) Uani 1.000000 .
O2 O 0.8875(2) 0.50121(11) 0.2299(2) 0.0728(6) Uani 1.000000 .
O1 O 0.6863(2) 0.64309(11) 0.04585(13) 0.0640(6) Uani 1.000000 .
N1 N 0.4881(2) 0.59534(9) 0.20180(15) 0.0389(4) Uani 1.000000 .
N2 N 0.58772(19) 0.58267(9) 0.39595(14) 0.0371(4) Uani 1.000000 .
N4 N 0.64308(18) 0.70316(9) 0.33178(13) 0.0335(4) Uani 1.000000 .
N3 N 0.87355(19) 0.63576(10) 0.36819(14) 0.0370(4) Uani 1.000000 .
C1 C 0.4135(3) 0.59783(13) 0.1089(2) 0.0478(6) Uani 1.000000 .
H1 H 0.4470(3) 0.60944(13) 0.0526(2) 0.0573(7) Uiso 1.000000 R
C2 C 0.2773(3) 0.58032(15) 0.1092(2) 0.0588(7) Uani 1.000000 .
H2 H 0.2059(3) 0.57849(15) 0.0541(2) 0.0706(9) Uiso 1.000000 R
C3 C 0.2688(3) 0.56643(15) 0.2055(2) 0.0572(7) Uani 1.000000 .
H3 H 0.1912(3) 0.55340(15) 0.2284(2) 0.0686(8) Uiso 1.000000 R
C4 C 0.4007(2) 0.57583(12) 0.2625(2) 0.0437(5) Uani 1.000000 .
C5 C 0.4567(2) 0.57111(12) 0.36441(19) 0.0434(5) Uani 1.000000 .
H5 H 0.4016(2) 0.55990(12) 0.40922(19) 0.0520(6) Uiso 1.000000 R
C6 C 0.6378(3) 0.58741(11) 0.50074(18) 0.0398(5) Uani 1.000000 .
C7 C 0.5592(3) 0.61420(12) 0.5637(2) 0.0477(6) Uani 1.000000 .
H7 H 0.4724(3) 0.62997(12) 0.5373(2) 0.0572(7) Uiso 1.000000 R
C8 C 0.6093(3) 0.61758(13) 0.6654(2) 0.0533(7) Uani 1.000000 .
H8 H 0.5547(3) 0.63525(13) 0.7062(2) 0.0640(8) Uiso 1.000000 R
C9 C 0.7381(3) 0.59534(13) 0.7076(2) 0.0508(6) Uani 1.000000 .
C12 C 0.7912(4) 0.59914(18) 0.8186(2) 0.0745(10) Uani 1.000000 .
H12a H 0.8774(15) 0.5774(12) 0.8353(4) 0.1118(15) Uiso 1.000000 GR
H12b H 0.804(3) 0.64266(18) 0.8383(4) 0.1118(15) Uiso 1.000000 GR
H12c H 0.7263(14) 0.5798(12) 0.8529(2) 0.1118(15) Uiso 1.000000 GR
C10 C 0.8175(3) 0.57024(13) 0.64452(19) 0.0501(6) Uani 1.000000 .
H10 H 0.9053(3) 0.55565(13) 0.67101(19) 0.0602(7) Uiso 1.000000 R
C11 C 0.7689(3) 0.56638(12) 0.54264(18) 0.0451(6) Uani 1.000000 .
H11 H 0.8246(3) 0.54954(12) 0.50193(18) 0.0541(7) Uiso 1.000000 R
C17 C 0.7462(2) 0.72666(11) 0.39554(16) 0.0381(5) Uani 1.000000 .
H17 H 0.7366(2) 0.76450(11) 0.42807(16) 0.0457(6) Uiso 1.000000 R
C16 C 0.8720(2) 0.69395(12) 0.41433(17) 0.0391(5) Uani 1.000000 .
C13 C 1.0019(3) 0.61309(13) 0.3945(2) 0.0468(6) Uani 1.000000 .
H13 H 1.0316(3) 0.57455(13) 0.3737(2) 0.0561(7) Uiso 1.000000 R
C14 C 1.0844(3) 0.65574(16) 0.4575(2) 0.0586(7) Uani 1.000000 .
H14 H 1.1767(3) 0.65071(16) 0.4858(2) 0.0703(9) Uiso 1.000000 R
C15 C 1.0027(3) 0.70669(15) 0.4698(2) 0.0533(7) Uani 1.000000 .
H15 H 1.0295(3) 0.74266(15) 0.5077(2) 0.0640(8) Uiso 1.000000 R
C18 C 0.5128(2) 0.73295(10) 0.32003(17) 0.0362(5) Uani 1.000000 .
C19 C 0.4646(3) 0.75727(13) 0.4010(2) 0.0467(6) Uani 1.000000 .
H19 H 0.5185(3) 0.75446(13) 0.4645(2) 0.0561(7) Uiso 1.000000 R
C20 C 0.3365(3) 0.78574(14) 0.3876(2) 0.0564(7) Uani 1.000000 .
H20 H 0.3057(3) 0.80178(14) 0.4425(2) 0.0677(8) Uiso 1.000000 R
C21 C 0.2534(3) 0.79080(12) 0.2940(2) 0.0528(7) Uani 1.000000 .
C24 C 0.1132(3) 0.82058(17) 0.2820(3) 0.0755(10) Uani 1.000000 .
H24a H 0.0569(10) 0.7957(8) 0.3168(18) 0.1132(15) Uiso 1.000000 GR
H24b H 0.1218(4) 0.8627(5) 0.3088(19) 0.1132(15) Uiso 1.000000 GR
H24c H 0.0717(12) 0.8223(12) 0.2126(4) 0.1132(15) Uiso 1.000000 GR
C22 C 0.3023(3) 0.76631(13) 0.2142(2) 0.0522(7) Uani 1.000000 .
H22 H 0.2483(3) 0.76915(13) 0.1508(2) 0.0626(8) Uiso 1.000000 R
C23 C 0.4299(3) 0.73759(12) 0.22616(19) 0.0445(5) Uani 1.000000 .
H23 H 0.4601(3) 0.72138(12) 0.17109(19) 0.0534(7) Uiso 1.000000 R
C27 C 0.7119(5) 0.45772(15) 0.3289(3) 0.0916(14) Uani 1.000000 .
H27a H 0.711(3) 0.4160(2) 0.3012(10) 0.137(2) Uiso 1.000000 GR
H27b H 0.7823(19) 0.4602(11) 0.3877(10) 0.137(2) Uiso 1.000000 GR
H27c H 0.6245(16) 0.4667(10) 0.3457(19) 0.137(2) Uiso 1.000000 GR
C28 C 0.6403(5) 0.4819(2) 0.1314(3) 0.1127(19) Uani 1.000000 .
H28a H 0.646(3) 0.5081(11) 0.0752(6) 0.169(3) Uiso 1.000000 GR
H28b H 0.671(3) 0.4399(8) 0.1202(18) 0.169(3) Uiso 1.000000 GR
H28c H 0.5469(9) 0.4805(18) 0.1403(12) 0.169(3) Uiso 1.000000 GR
C25 C 0.9389(4) 0.6350(2) 0.1433(3) 0.0847(13) Uani 1.000000 .
H25a H 0.9500(8) 0.5899(2) 0.142(2) 0.1271(19) Uiso 1.000000 GR
H25b H 0.9623(10) 0.6530(13) 0.0845(12) 0.1271(19) Uiso 1.000000 GR
H25c H 0.9981(4) 0.6521(12) 0.2011(12) 0.1271(19) Uiso 1.000000 GR
C26 C 0.7831(4) 0.73721(14) 0.1599(2) 0.0607(8) Uani 1.000000 .
H26a H 0.824(2) 0.75356(19) 0.1071(10) 0.0910(12) Uiso 1.000000 GR
H26b H 0.6944(4) 0.75601(17) 0.1564(17) 0.0910(12) Uiso 1.000000 GR
H26c H 0.8405(19) 0.74711(15) 0.2228(8) 0.0910(12) Uiso 1.000000 GR

loop_
_atom_site_aniso_label
_atom_site_aniso_U_11
_atom_site_aniso_U_22
_atom_site_aniso_U_33
_atom_site_aniso_U_12
_atom_site_aniso_U_13
_atom_site_aniso_U_23
Ru1 0.02933(10) 0.03521(11) 0.02957(10) 0.00249(6) 0.00434(7) 0.00094(6)
S2 0.0452(3) 0.0402(3) 0.0469(3) 0.0083(3) 0.0059(3) -0.0041(3)
S1 0.0398(3) 0.0481(3) 0.0325(3) 0.0054(2) 0.0092(2) 0.0049(2)
O2 0.0568(13) 0.0571(13) 0.1096(19) 0.0183(10) 0.0284(13) -0.0009(12)
O1 0.0822(15) 0.0755(14) 0.0328(9) -0.0133(12) 0.0077(9) 0.0018(9)
N1 0.0354(10) 0.0380(10) 0.0405(10) 0.0014(8) 0.0005(8) -0.0017(8)
N2 0.0341(10) 0.0408(10) 0.0368(10) 0.0012(8) 0.0083(8) 0.0056(8)
N4 0.0313(9) 0.0354(9) 0.0335(9) 0.0029(7) 0.0057(7) -0.0012(7)
N3 0.0304(9) 0.0454(11) 0.0346(9) 0.0036(8) 0.0051(7) 0.0022(8)
C1 0.0442(14) 0.0519(14) 0.0429(13) 0.0012(11) -0.0025(11) -0.0028(11)
C2 0.0415(14) 0.0676(18) 0.0593(17) 0.0001(13) -0.0102(12) -0.0035(14)
C3 0.0359(13) 0.0613(17) 0.0701(19) -0.0022(12) 0.0001(12) 0.0040(14)
C4 0.0342(12) 0.0419(13) 0.0542(14) -0.0000(10) 0.0068(10) 0.0022(11)
C5 0.0372(12) 0.0455(13) 0.0486(13) -0.0003(10) 0.0116(10) 0.0075(11)
C6 0.0440(13) 0.0378(12) 0.0382(12) -0.0016(10) 0.0100(10) 0.0081(9)
C7 0.0482(15) 0.0443(14) 0.0528(15) 0.0038(11) 0.0157(12) 0.0037(11)
C8 0.0699(19) 0.0455(14) 0.0506(15) -0.0059(13) 0.0268(14) -0.0062(11)
C9 0.0677(18) 0.0433(13) 0.0414(14) -0.0125(13) 0.0106(12) 0.0021(11)
C12 0.106(3) 0.074(2) 0.0427(16) -0.022(2) 0.0127(17) -0.0079(15)
C10 0.0520(15) 0.0518(15) 0.0443(14) -0.0032(12) 0.0037(11) 0.0080(11)
C11 0.0445(13) 0.0507(14) 0.0414(13) 0.0040(11) 0.0117(10) 0.0063(11)
C17 0.0377(12) 0.0422(12) 0.0339(11) -0.0010(9) 0.0059(9) -0.0034(9)
C16 0.0335(11) 0.0500(13) 0.0328(11) -0.0004(10) 0.0043(9) -0.0016(9)
C13 0.0329(12) 0.0570(16) 0.0492(14) 0.0077(11) 0.0051(10) 0.0029(11)
C14 0.0323(13) 0.081(2) 0.0582(17) 0.0052(13) -0.0026(11) -0.0027(15)
C15 0.0373(13) 0.0682(18) 0.0502(15) -0.0035(12) -0.0018(11) -0.0094(13)
C18 0.0321(11) 0.0324(10) 0.0426(12) 0.0009(9) 0.0034(9) -0.0009(9)
C19 0.0390(13) 0.0524(14) 0.0468(14) 0.0047(11) 0.0034(10) -0.0055(11)
C20 0.0421(14) 0.0556(16) 0.0723(19) 0.0035(12) 0.0133(13) -0.0152(14)
C21 0.0329(13) 0.0363(12) 0.086(2) 0.0001(10) 0.0029(13) 0.0016(13)
C24 0.0389(16) 0.062(2) 0.123(3) 0.0080(14) 0.0099(17) 0.007(2)
C22 0.0406(14) 0.0428(14) 0.0649(17) 0.0025(11) -0.0103(12) 0.0049(12)
C23 0.0444(13) 0.0409(13) 0.0448(13) 0.0014(10) 0.0001(10) 0.0002(10)
C27 0.142(4) 0.0367(16) 0.112(3) -0.0012(19) 0.065(3) 0.0035(18)
C28 0.122(4) 0.086(3) 0.102(3) 0.046(3) -0.048(3) -0.056(2)
C25 0.060(2) 0.116(3) 0.091(3) 0.033(2) 0.0458(19) 0.047(2)
C26 0.082(2) 0.0545(16) 0.0489(15) -0.0154(15) 0.0200(15) 0.0028(13)

loop_
_atom_type_symbol
_atom_type_scat_dispersion_real
_atom_type_scat_dispersion_imag
_atom_type_scat_Cromer_Mann_a1
_atom_type_scat_Cromer_Mann_a2
_atom_type_scat_Cromer_Mann_a3
_atom_type_scat_Cromer_Mann_a4
_atom_type_scat_Cromer_Mann_b1
_atom_type_scat_Cromer_Mann_b2
_atom_type_scat_Cromer_Mann_b3
_atom_type_scat_Cromer_Mann_b4
_atom_type_scat_Cromer_Mann_c
_atom_type_scat_source
_atom_type_scat_dispersion_source
C 0.00347 0.00161 2.31000 1.02000 1.58860 0.86500 20.84390 10.20750 0.56870 51.65120 0.21560 'International Tables Volume C Table 6.1.1.4 (pp. 500-502)' 'Henke, Gullikson and Davis, At. Data and Nucl. Data Tables, 1993, 54, 2'
H 0.00000 0.00000 0.49300 0.32291 0.14019 0.04081 10.51090 26.12570 3.14236 57.79970 0.00304 'International Tables Volume C Table 6.1.1.4 (pp. 500-502)' 'Henke, Gullikson and Davis, At. Data and Nucl. Data Tables, 1993, 54, 2'
N 0.00653 0.00323 12.21260 3.13220 2.01250 1.16630 0.00570 9.89330 28.99750 0.58260 -11.52900 'International Tables Volume C Table 6.1.1.4 (pp. 500-502)' 'Henke, Gullikson and Davis, At. Data and Nucl. Data Tables, 1993, 54, 2'
O 0.01158 0.00611 3.04850 2.28680 1.54630 0.86700 13.27710 5.70110 0.32390 32.90890 0.25080 'International Tables Volume C Table 6.1.1.4 (pp. 500-502)' 'Henke, Gullikson and Davis, At. Data and Nucl. Data Tables, 1993, 54, 2'
Ru -1.23940 0.83517 19.26740 12.91820 4.86337 1.56756 0.80852 8.43467 24.79970 94.29280 5.37874 'International Tables Volume C Table 6.1.1.4 (pp. 500-502)' 'Henke, Gullikson and Davis, At. Data and Nucl. Data Tables, 1993, 54, 2'
S 0.12424 0.12443 6.90530 5.20340 1.43790 1.58630 1.46790 22.21510 0.25360 56.17200 0.86690 'International Tables Volume C Table 6.1.1.4 (pp. 500-502)' 'Henke, Gullikson and Davis, At. Data and Nucl. Data Tables, 1993, 54, 2'

loop_
_geom_angle_atom_site_label_1
_geom_angle_atom_site_label_2
_geom_angle_atom_site_label_3
_geom_angle
_geom_angle_site_symmetry_1
_geom_angle_site_symmetry_3
_geom_angle_publ_flag
S1 Ru1 S2 92.17(2) . . ?
N1 Ru1 S2 89.61(6) . . ?
N1 Ru1 S1 96.70(6) . . ?
N2 Ru1 S2 94.58(6) . . ?
N2 Ru1 S1 171.34(5) . . ?
N2 Ru1 N1 77.94(8) . . ?
N4 Ru1 S2 172.62(5) . . ?
N4 Ru1 S1 93.07(5) . . ?
N4 Ru1 N1 94.93(7) . . ?
N4 Ru1 N2 80.73(7) . . ?
N3 Ru1 S2 96.82(6) . . ?
N3 Ru1 S1 88.73(5) . . ?
N3 Ru1 N1 171.43(8) . . ?
N3 Ru1 N2 95.84(7) . . ?
N3 Ru1 N4 78.11(7) . . ?
O2 S2 Ru1 119.09(10) . . ?
C27 S2 Ru1 111.88(12) . . ?
C27 S2 O2 104.88(18) . . ?
C28 S2 Ru1 113.87(13) . . ?
C28 S2 O2 105.7(2) . . ?
C28 S2 C27 99.2(2) . . ?
O1 S1 Ru1 119.00(9) . . ?
C25 S1 Ru1 115.10(11) . . ?
C25 S1 O1 106.22(17) . . ?
C26 S1 Ru1 110.64(10) . . ?
C26 S1 O1 105.29(14) . . ?
C26 S1 C25 98.20(19) . . ?
C1 N1 Ru1 139.50(19) . . ?
C4 N1 Ru1 113.85(16) . . ?
C4 N1 C1 106.6(2) . . ?
C5 N2 Ru1 112.19(16) . . ?
C6 N2 Ru1 128.11(15) . . ?
C6 N2 C5 118.2(2) . . ?
C17 N4 Ru1 112.76(15) . . ?
C18 N4 Ru1 127.13(14) . . ?
C18 N4 C17 119.06(19) . . ?
C16 N3 Ru1 113.54(15) . . ?
C13 N3 Ru1 139.58(18) . . ?
C13 N3 C16 106.8(2) . . ?
H1 C1 N1 125.01(15) . . ?
C2 C1 N1 110.0(3) . . ?
C2 C1 H1 125.01(17) . . ?
H2 C2 C1 126.27(17) . . ?
C3 C2 C1 107.5(2) . . ?
C3 C2 H2 126.27(17) . . ?
H3 C3 C2 126.90(17) . . ?
C4 C3 C2 106.2(3) . . ?
C4 C3 H3 126.90(17) . . ?
C3 C4 N1 109.7(2) . . ?
C5 C4 N1 116.6(2) . . ?
C5 C4 C3 133.7(3) . . ?
C4 C5 N2 119.3(2) . . ?
H5 C5 N2 120.33(14) . . ?
H5 C5 C4 120.33(14) . . ?
C7 C6 N2 121.6(2) . . ?
C11 C6 N2 120.5(2) . . ?
C11 C6 C7 117.9(2) . . ?
H7 C7 C6 119.70(16) . . ?
C8 C7 C6 120.6(3) . . ?
C8 C7 H7 119.70(17) . . ?
H8 C8 C7 119.19(17) . . ?
C9 C8 C7 121.6(3) . . ?
C9 C8 H8 119.19(16) . . ?
C12 C9 C8 121.1(3) . . ?
C10 C9 C8 117.7(3) . . ?
C10 C9 C12 121.3(3) . . ?
H12a C12 C9 109.5 . . ?
H12b C12 C9 109.5 . . ?
H12b C12 H12a 109.5 . . ?
H12c C12 C9 109.5 . . ?
H12c C12 H12a 109.5 . . ?
H12c C12 H12b 109.5 . . ?
H10 C10 C9 119.28(17) . . ?
C11 C10 C9 121.4(3) . . ?
C11 C10 H10 119.28(16) . . ?
C10 C11 C6 120.7(2) . . ?
H11 C11 C6 119.64(14) . . ?
H11 C11 C10 119.64(16) . . ?
H17 C17 N4 120.40(13) . . ?
C16 C17 N4 119.2(2) . . ?
C16 C17 H17 120.40(14) . . ?
C17 C16 N3 116.2(2) . . ?
C15 C16 N3 109.1(2) . . ?
C15 C16 C17 134.7(2) . . ?
H13 C13 N3 124.86(15) . . ?
C14 C13 N3 110.3(2) . . ?
C14 C13 H13 124.86(16) . . ?
H14 C14 C13 126.54(16) . . ?
C15 C14 C13 106.9(2) . . ?
C15 C14 H14 126.54(16) . . ?
C14 C15 C16 106.9(2) . . ?
H15 C15 C16 126.56(16) . . ?
H15 C15 C14 126.56(16) . . ?
C19 C18 N4 121.5(2) . . ?
C23 C18 N4 119.9(2) . . ?
C23 C18 C19 118.6(2) . . ?
H19 C19 C18 119.85(14) . . ?
C20 C19 C18 120.3(2) . . ?
C20 C19 H19 119.85(17) . . ?
H20 C20 C19 119.28(17) . . ?
C21 C20 C19 121.4(3) . . ?
C21 C20 H20 119.28(17) . . ?
C24 C21 C20 120.3(3) . . ?
C22 C21 C20 117.7(2) . . ?
C22 C21 C24 122.0(3) . . ?
H24a C24 C21 109.5 . . ?
H24b C24 C21 109.5 . . ?
H24b C24 H24a 109.5 . . ?
H24c C24 C21 109.5 . . ?
H24c C24 H24a 109.5 . . ?
H24c C24 H24b 109.5 . . ?
H22 C22 C21 119.14(15) . . ?
C23 C22 C21 121.7(3) . . ?
C23 C22 H22 119.14(17) . . ?
C22 C23 C18 120.2(2) . . ?
H23 C23 C18 119.88(15) . . ?
H23 C23 C22 119.88(17) . . ?
H27a C27 S2 109.5 . . ?
H27b C27 S2 109.5 . . ?
H27b C27 H27a 109.5 . . ?
H27c C27 S2 109.5 . . ?
H27c C27 H27a 109.5 . . ?
H27c C27 H27b 109.5 . . ?
H28a C28 S2 109.5 . . ?
H28b C28 S2 109.5 . . ?
H28b C28 H28a 109.5 . . ?
H28c C28 S2 109.5 . . ?
H28c C28 H28a 109.5 . . ?
H28c C28 H28b 109.5 . . ?
H25a C25 S1 109.5 . . ?
H25b C25 S1 109.5 . . ?
H25b C25 H25a 109.5 . . ?
H25c C25 S1 109.5 . . ?
H25c C25 H25a 109.5 . . ?
H25c C25 H25b 109.5 . . ?
H26a C26 S1 109.5 . . ?
H26b C26 S1 109.5 . . ?
H26b C26 H26a 109.5 . . ?
H26c C26 S1 109.5 . . ?
H26c C26 H26a 109.5 . . ?
H26c C26 H26b 109.5 . . ?

loop_
_geom_bond_atom_site_label_1
_geom_bond_atom_site_label_2
_geom_bond_distance
_geom_bond_site_symmetry_2
_geom_bond_publ_flag
Ru1 S2 2.2419(7) . ?
Ru1 S1 2.2492(6) . ?
Ru1 N1 2.0774(19) . ?
Ru1 N2 2.1576(18) . ?
Ru1 N4 2.1422(18) . ?
Ru1 N3 2.0812(19) . ?
S2 O2 1.467(2) . ?
S2 C27 1.778(4) . ?
S2 C28 1.778(3) . ?
S1 O1 1.474(2) . ?
S1 C25 1.781(3) . ?
S1 C26 1.784(3) . ?
N1 C1 1.344(3) . ?
N1 C4 1.378(3) . ?
N2 C5 1.313(3) . ?
N2 C6 1.428(3) . ?
N4 C17 1.308(3) . ?
N4 C18 1.421(3) . ?
N3 C16 1.385(3) . ?
N3 C13 1.345(3) . ?
C1 H1 0.9300 . ?
C1 C2 1.404(4) . ?
C2 H2 0.9300 . ?
C2 C3 1.370(4) . ?
C3 H3 0.9300 . ?
C3 C4 1.404(4) . ?
C4 C5 1.402(4) . ?
C5 H5 0.9300 . ?
C6 C7 1.392(4) . ?
C6 C11 1.390(3) . ?
C7 H7 0.9300 . ?
C7 C8 1.387(4) . ?
C8 H8 0.9300 . ?
C8 C9 1.381(4) . ?
C9 C12 1.511(4) . ?
C9 C10 1.385(4) . ?
C12 H12a 0.9600 . ?
C12 H12b 0.9600 . ?
C12 H12c 0.9600 . ?
C10 H10 0.9300 . ?
C10 C11 1.388(4) . ?
C11 H11 0.9300 . ?
C17 H17 0.9300 . ?
C17 C16 1.408(3) . ?
C16 C15 1.397(3) . ?
C13 H13 0.9300 . ?
C13 C14 1.398(4) . ?
C14 H14 0.9300 . ?
C14 C15 1.378(4) . ?
C15 H15 0.9300 . ?
C18 C19 1.390(3) . ?
C18 C23 1.389(3) . ?
C19 H19 0.9300 . ?
C19 C20 1.388(4) . ?
C20 H20 0.9300 . ?
C20 C21 1.387(4) . ?
C21 C24 1.509(4) . ?
C21 C22 1.381(4) . ?
C24 H24a 0.9600 . ?
C24 H24b 0.9600 . ?
C24 H24c 0.9600 . ?
C22 H22 0.9300 . ?
C22 C23 1.387(4) . ?
C23 H23 0.9300 . ?
C27 H27a 0.9600 . ?
C27 H27b 0.9600 . ?
C27 H27c 0.9600 . ?
C28 H28a 0.9600 . ?
C28 H28b 0.9600 . ?
C28 H28c 0.9600 . ?
C25 H25a 0.9600 . ?
C25 H25b 0.9600 . ?
C25 H25c 0.9600 . ?
C26 H26a 0.9600 . ?
C26 H26b 0.9600 . ?
C26 H26c 0.9600 . ?

loop_
_geom_torsion_atom_site_label_1
_geom_torsion_atom_site_label_2
_geom_torsion_atom_site_label_3
_geom_torsion_atom_site_label_4
_geom_torsion
_geom_torsion_site_symmetry_1
_geom_torsion_site_symmetry_2
_geom_torsion_site_symmetry_3
_geom_torsion_site_symmetry_4
_geom_torsion_publ_flag
Ru1 N1 C1 C2 -179.1(3) . . . . ?
Ru1 N1 C4 C3 179.30(19) . . . . ?
Ru1 N1 C4 C5 0.95(18) . . . . ?
Ru1 N2 C5 C4 2.97(18) . . . . ?
Ru1 N2 C6 C7 129.1(2) . . . . ?
Ru1 N2 C6 C11 -49.5(2) . . . . ?
Ru1 N4 C17 C16 4.85(17) . . . . ?
Ru1 N4 C18 C19 128.5(2) . . . . ?
Ru1 N4 C18 C23 -50.8(2) . . . . ?
Ru1 N3 C16 C17 1.98(17) . . . . ?
Ru1 N3 C16 C15 -177.23(18) . . . . ?
Ru1 N3 C13 C14 176.3(3) . . . . ?
N1 C1 C2 C3 -0.3(3) . . . . ?
N1 C4 C3 C2 0.2(3) . . . . ?
N1 C4 C5 N2 -2.7(3) . . . . ?
N2 C5 C4 C3 179.4(2) . . . . ?
N2 C6 C7 C8 179.2(2) . . . . ?
N2 C6 C11 C10 -179.3(2) . . . . ?
N4 C17 C16 N3 -4.7(2) . . . . ?
N4 C17 C16 C15 174.2(2) . . . . ?
N4 C18 C19 C20 -179.5(2) . . . . ?
N4 C18 C23 C22 179.7(2) . . . . ?
N3 C16 C15 C14 -0.2(2) . . . . ?
N3 C13 C14 C15 -0.3(3) . . . . ?
C1 C2 C3 C4 0.0(3) . . . . ?
C2 C3 C4 C5 178.1(2) . . . . ?
C6 C7 C8 C9 0.7(3) . . . . ?
C6 C11 C10 C9 -0.4(3) . . . . ?
C7 C8 C9 C12 -179.8(3) . . . . ?
C7 C8 C9 C10 1.0(3) . . . . ?
C8 C9 C10 C11 -1.1(3) . . . . ?
C17 C16 C15 C14 -179.2(3) . . . . ?
C16 C15 C14 C13 0.3(3) . . . . ?
C18 C19 C20 C21 -0.0(3) . . . . ?
C18 C23 C22 C21 -0.2(3) . . . . ?
C19 C20 C21 C24 178.5(3) . . . . ?
C19 C20 C21 C22 0.2(3) . . . . ?
C20 C21 C22 C23 -0.1(3) . . . . ?
